data_4020100
loop_
_publ_author_name
'Hidehiro Sakurai'
'Mendra T. S. Ritonga'
'Harumi Shibatani'
'Toshikazu Hirao'

_journal_name_full 'Journal of Organic Chemistry'
_journal_page_first 2754
_journal_page_last 2762
_journal_paper_doi 10.1021/jo048324j
_journal_volume 70
_journal_year 2005
_chemical_formula_moiety 'C30 H26 N6 O S '
_chemical_formula_sum 'C30 H26 N6 O S'
_chemical_formula_weight 518.64
_space_group_IT_number 56
_symmetry_cell_setting orthorhombic
_symmetry_Int_Tables_number 56
_symmetry_space_group_name_Hall '-P 2ab 2ac'
_symmetry_space_group_name_H-M 'P c c n'
_cell_angle_alpha 90
_cell_angle_beta 90
_cell_angle_gamma 90
_cell_formula_units_Z 8
_cell_length_a 21.3129(3)
_cell_length_b 31.6796(5)
_cell_length_c 7.7621(1)
_cell_measurement_reflns_used 40366
_cell_measurement_temperature 296.2
_cell_measurement_theta_max 27.5
_cell_measurement_theta_min 1.6
_cell_volume 5240.8(1)
_diffrn_detector_area_resol_mean 8.00
_diffrn_measurement_device_type 'Rigaku RAXIS-RAPID Imaging Plate'
_diffrn_measurement_method \w
_diffrn_radiation_type 'Mo K\a'
_diffrn_radiation_wavelength 0.7107
_diffrn_reflns_av_R_equivalents 0.039
_diffrn_reflns_limit_h_max 27
_diffrn_reflns_limit_h_min -27
_diffrn_reflns_limit_k_max 41
_diffrn_reflns_limit_k_min -40
_diffrn_reflns_limit_l_max 10
_diffrn_reflns_limit_l_min -10
_diffrn_reflns_number 20783
_diffrn_reflns_theta_max 27.48
_diffrn_reflns_theta_min ?
_exptl_absorpt_coefficient_mu 0.159
_exptl_absorpt_correction_T_max 0.984
_exptl_absorpt_correction_T_min 0.890
_exptl_absorpt_correction_type multi-scan
_exptl_absorpt_process_details '(Higashi, 1995)'
_exptl_crystal_colour violet
_exptl_crystal_density_diffrn 1.315
_exptl_crystal_density_meas ?
_exptl_crystal_density_method 'not measured'
_exptl_crystal_description needle
_exptl_crystal_size_max 0.200
_exptl_crystal_size_mid 0.200
_exptl_crystal_size_min 0.100
_exptl_crystal_size_rad ?
_refine_diff_density_max 0.94
_refine_diff_density_min -0.34
_refine_ls_extinction_coef 0.0000
_refine_ls_extinction_expression Fc^*^=kFc[1+0.001xFc^2^\l^3^/sin(2\q)]^-1/4^
_refine_ls_extinction_method SHELXL
_refine_ls_goodness_of_fit_ref 0.780
_refine_ls_hydrogen_treatment ?
_refine_ls_number_parameters 359
_refine_ls_number_reflns 2344
_refine_ls_R_factor_gt 0.0546
_refine_ls_shift/su_max -0.9510
_refine_ls_structure_factor_coef Fsqd
_refine_ls_weighting_details 'w = 1/[\s^2^(Fo^2^) + (0.1000P)^2^+0.0000P] where P=(Fo^2^+2Fc^2^)/3'
_refine_ls_weighting_scheme calc
_refine_ls_wR_factor_ref 0.1804
_reflns_number_gt 2344
_reflns_number_total 5885
_reflns_threshold_expression >2.0sigma(I)
_cod_original_formula_sum 'C30 H26 N6 O S '
_cod_database_code 4020100

loop_
_symmetry_equiv_pos_as_xyz
x,y,z
1/2-x,1/2-y,z
1/2+x,-y,1/2-z
-x,1/2+y,1/2-z
-x,-y,-z
1/2+x,1/2+y,-z
1/2-x,y,1/2+z
x,1/2-y,1/2+z

loop_
_atom_site_label
_atom_site_type_symbol
_atom_site_fract_x
_atom_site_fract_y
_atom_site_fract_z
_atom_site_U_iso_or_equiv
_atom_site_adp_type
_atom_site_occupancy
_atom_site_calc_flag
_atom_site_refinement_flags
_atom_site_disorder_assembly
_atom_site_disorder_group
S(1) S 0.43632(4) 0.03046(4) 0.1361(1) 0.0509(3) Uani 1.00 d . . .
O(1) O 0.7072(3) 0.2139(2) 0.3295(10) 0.196(3) Uani 1.00 d . . .
N(1) N 0.4043(1) 0.0466(1) 0.3132(3) 0.0436(8) Uani 1.00 d . . .
N(2) N 0.3835(1) 0.0721(1) 0.6554(4) 0.0475(8) Uani 1.00 d . . .
N(3) N 0.3039(2) 0.1483(1) 1.2730(4) 0.061(1) Uani 1.00 d . . .
N(11) N 0.5097(1) 0.0308(1) 0.1891(3) 0.0415(7) Uani 1.00 d . . .
N(12) N 0.6245(1) 0.0378(1) 0.3756(4) 0.0447(8) Uani 1.00 d . . .
N(13) N 0.8670(1) 0.0954(1) 0.5319(4) 0.0561(9) Uani 1.00 d . . .
C(1) C 0.4519(1) 0.0533(1) 0.4236(4) 0.0341(8) Uani 1.00 d . . .
C(2) C 0.4449(1) 0.0681(1) 0.5966(4) 0.0372(8) Uani 1.00 d . . .
C(3) C 0.4990(2) 0.0735(1) 0.6867(4) 0.0423(9) Uani 1.00 d . . .
C(4) C 0.3651(2) 0.0922(1) 0.8117(4) 0.0388(8) Uani 1.00 d . . .
C(5) C 0.3930(2) 0.1290(1) 0.8709(5) 0.053(1) Uani 1.00 d . . .
C(6) C 0.3735(2) 0.1480(1) 1.0220(5) 0.053(1) Uani 1.00 d . . .
C(7) C 0.3254(2) 0.1299(1) 1.1194(4) 0.0442(9) Uani 1.00 d . . .
C(8) C 0.2969(1) 0.0936(1) 1.0572(4) 0.0439(9) Uani 1.00 d . . .
C(9) C 0.3165(1) 0.0751(1) 0.9062(4) 0.0409(9) Uani 1.00 d . . .
C(10) C 0.3379(2) 0.1732(1) 1.3883(4) 0.0480(9) Uani 1.00 d . . .
C(11) C 0.4025(2) 0.1701(1) 1.4065(5) 0.056(1) Uani 1.00 d . . .
C(12) C 0.4337(2) 0.1957(2) 1.5240(6) 0.071(1) Uani 1.00 d . . .
C(13) C 0.4008(3) 0.2229(2) 1.6255(6) 0.080(2) Uani 1.00 d . . .
C(14) C 0.3362(3) 0.2253(2) 1.6117(6) 0.073(1) Uani 1.00 d . . .
C(15) C 0.3055(2) 0.2007(2) 1.4937(5) 0.059(1) Uani 1.00 d . . .
C(101) C 0.5120(1) 0.0439(1) 0.3533(4) 0.0329(7) Uani 1.00 d . . .
C(102) C 0.5674(1) 0.0487(1) 0.4534(4) 0.0358(8) Uani 1.00 d . . .
C(103) C 0.5593(1) 0.0642(1) 0.6168(4) 0.0412(8) Uani 1.00 d . . .
C(104) C 0.6837(1) 0.0526(1) 0.4263(4) 0.0379(8) Uani 1.00 d . . .
C(105) C 0.6944(2) 0.0945(1) 0.4677(5) 0.0492(10) Uani 1.00 d . . .
C(106) C 0.7540(2) 0.1089(1) 0.5043(5) 0.0493(9) Uani 1.00 d . . .
C(107) C 0.8049(1) 0.0822(1) 0.4939(4) 0.0447(10) Uani 1.00 d . . .
C(108) C 0.7945(2) 0.0404(1) 0.4513(5) 0.052(1) Uani 1.00 d . . .
C(109) C 0.7351(2) 0.0258(1) 0.4212(5) 0.0468(9) Uani 1.00 d . . .
C(110) C 0.8912(2) 0.1353(1) 0.4989(5) 0.0489(10) Uani 1.00 d . . .
C(111) C 0.9378(2) 0.1516(2) 0.6052(6) 0.071(1) Uani 1.00 d . . .
C(112) C 0.9647(2) 0.1901(2) 0.5670(9) 0.092(2) Uani 1.00 d . . .
C(113) C 0.9457(3) 0.2134(2) 0.4296(10) 0.098(2) Uani 1.00 d . . .
C(114) C 0.8995(2) 0.1975(2) 0.3248(7) 0.084(2) Uani 1.00 d . . .
C(115) C 0.8726(2) 0.1594(2) 0.3577(6) 0.064(1) Uani 1.00 d . . .
H(1) H 0.350(1) 0.070(1) 0.570(3) 0.0706(2) Uiso 1.00 calc . . .
H(2) H 0.266(1) 0.136(1) 1.312(4) 0.1059(2) Uiso 1.00 calc . . .
H(3) H 0.627(1) 0.0114(9) 0.319(5) 0.0721(2) Uiso 1.00 calc . . .
H(4) H 0.890(1) 0.0753(9) 0.597(6) 0.1012(2) Uiso 1.00 calc . . .
H(5) H 0.4966 0.0840 0.8012 0.0508 Uiso 1.00 calc . . .
H(6) H 0.4262 0.1414 0.8064 0.0632 Uiso 1.00 calc . . .
H(7) H 0.3928 0.1734 1.0597 0.0639 Uiso 1.00 calc . . .
H(8) H 0.2633 0.0812 1.1199 0.0528 Uiso 1.00 calc . . .
H(9) H 0.2962 0.0502 0.8662 0.0489 Uiso 1.00 calc . . .
H(10) H 0.4255 0.1506 1.3383 0.0665 Uiso 1.00 calc . . .
H(11) H 0.4781 0.1941 1.5335 0.0855 Uiso 1.00 calc . . .
H(12) H 0.4225 0.2402 1.7058 0.0961 Uiso 1.00 calc . . .
H(13) H 0.3132 0.2440 1.6837 0.0875 Uiso 1.00 calc . . .
H(14) H 0.2611 0.2026 1.4841 0.0707 Uiso 1.00 calc . . .
H(15) H 0.5953 0.0688 0.6865 0.0495 Uiso 1.00 calc . . .
H(16) H 0.6601 0.1136 0.4712 0.0591 Uiso 1.00 calc . . .
H(17) H 0.7599 0.1376 0.5370 0.0591 Uiso 1.00 calc . . .
H(18) H 0.8291 0.0216 0.4429 0.0616 Uiso 1.00 calc . . .
H(19) H 0.7289 -0.0033 0.3964 0.0563 Uiso 1.00 calc . . .
H(20) H 0.9512 0.1363 0.7038 0.0848 Uiso 1.00 calc . . .
H(21) H 0.9974 0.2006 0.6388 0.1107 Uiso 1.00 calc . . .
H(22) H 0.9639 0.2402 0.4066 0.1181 Uiso 1.00 calc . . .
H(23) H 0.8862 0.2134 0.2272 0.1007 Uiso 1.00 calc . . .
H(24) H 0.8406 0.1490 0.2833 0.0768 Uiso 1.00 calc . . .
H(25) H 0.7440 0.2309 0.3295 0.2353 Uiso 1.00 calc . . .
H(26) H 0.6933 0.2097 0.2153 0.2353 Uiso 1.00 calc . . .

loop_
_atom_type_symbol
_atom_type_description
_atom_type_scat_dispersion_real
_atom_type_scat_dispersion_imag
_atom_type_scat_source
C C 0.003 0.002
;International Tables for Crystallography
(1992, Vol. C, Tables 4.2.6.8 and 6.1.1.4)
;
H H 0.000 0.000
;International Tables for Crystallography
(1992, Vol. C, Table 6.1.1.4)
;
N N 0.006 0.003
;International Tables for Crystallography
(1992, Vol. C, Tables 4.2.6.8 and 6.1.1.4)
;
S S 0.125 0.123
;International Tables for Crystallography
(1992, Vol. C, Tables 4.2.6.8 and 6.1.1.4)
;
O O 0.011 0.006
;International Tables for Crystallography
(1992, Vol. C, Tables 4.2.6.8 and 6.1.1.4)
;
